data_7041181
loop_
_publ_author_name
'Li, Tian-Yi'
'Zheng, You-Xuan'
'Zhou, Yong-Hui'

_publ_section_title
;
 Iridium(iii) phosphorescent complexes with dual stereogenic centers:
 single crystal, electronic circular dichroism evidence and circularly
 polarized luminescence properties.
;
_journal_issue 48
_journal_name_full 'Dalton transactions (Cambridge, England : 2003)'
_journal_page_first 19234
_journal_page_last 19237
_journal_paper_doi 10.1039/c6dt04030f
_journal_volume 45
_journal_year 2016
_chemical_absolute_configuration rm
_chemical_formula_moiety 'C37 H26 F4 Ir N3 O'
_chemical_formula_sum 'C37 H26 F4 Ir N3 O'
_chemical_formula_weight 796.81
_chemical_name_systematic
; 
 ? 
;
_space_group_IT_number 19
_symmetry_cell_setting orthorhombic
_symmetry_space_group_name_Hall 'P 2ac 2ab'
_symmetry_space_group_name_H-M 'P 21 21 21'
_atom_sites_solution_hydrogens geom
_atom_sites_solution_primary direct
_atom_sites_solution_secondary difmap
_audit_creation_method SHELXL-97
_audit_update_record
;
2014-11-12 deposited with the CCDC.
2016-11-14 downloaded from the CCDC.
;
_cell_angle_alpha 90.00
_cell_angle_beta 90.00
_cell_angle_gamma 90.00
_cell_formula_units_Z 4
_cell_length_a 9.8067(9)
_cell_length_b 12.3224(11)
_cell_length_c 27.064(2)
_cell_measurement_temperature 296(2)
_cell_volume 3270.5(5)
_computing_cell_refinement 'Bruker SMART'
_computing_data_collection 'Bruker SMART'
_computing_data_reduction 'Bruker SAINT'
_computing_molecular_graphics 'Bruker SHELXTL'
_computing_publication_material 'Bruker SHELXTL'
_computing_structure_refinement 'SHELXL-97 (Sheldrick, 1997)'
_computing_structure_solution 'SHELXS-97 (Sheldrick, 1990)'
_diffrn_ambient_temperature 296(2)
_diffrn_measured_fraction_theta_full 1.000
_diffrn_measured_fraction_theta_max 1.000
_diffrn_measurement_device_type 'CCD area detector'
_diffrn_measurement_method 'phi and omega scans'
_diffrn_radiation_monochromator graphite
_diffrn_radiation_source 'fine-focus sealed tube'
_diffrn_radiation_type MoK\a
_diffrn_radiation_wavelength 0.71073
_diffrn_reflns_av_R_equivalents 0.0370
_diffrn_reflns_av_sigmaI/netI 0.0497
_diffrn_reflns_limit_h_max 12
_diffrn_reflns_limit_h_min -12
_diffrn_reflns_limit_k_max 15
_diffrn_reflns_limit_k_min -13
_diffrn_reflns_limit_l_max 26
_diffrn_reflns_limit_l_min -33
_diffrn_reflns_number 19636
_diffrn_reflns_theta_full 26.00
_diffrn_reflns_theta_max 26.00
_diffrn_reflns_theta_min 1.82
_exptl_absorpt_coefficient_mu 4.139
_exptl_absorpt_correction_T_max 0.661
_exptl_absorpt_correction_T_min 0.557
_exptl_absorpt_correction_type multi-scan
_exptl_absorpt_process_details sadabs
_exptl_crystal_colour yellow
_exptl_crystal_density_diffrn 1.618
_exptl_crystal_density_method 'not measured'
_exptl_crystal_description block
_exptl_crystal_F_000 1560
_exptl_crystal_size_max 0.16
_exptl_crystal_size_mid 0.12
_exptl_crystal_size_min 0.10
_refine_diff_density_max 1.974
_refine_diff_density_min -1.066
_refine_diff_density_rms 0.104
_refine_ls_abs_structure_details 'Flack H D (1983), Acta Cryst. A39, 876-881'
_refine_ls_abs_structure_Flack 0.017(10)
_refine_ls_extinction_method none
_refine_ls_goodness_of_fit_ref 1.041
_refine_ls_hydrogen_treatment constr
_refine_ls_matrix_type full
_refine_ls_number_parameters 416
_refine_ls_number_reflns 6430
_refine_ls_number_restraints 0
_refine_ls_restrained_S_all 1.041
_refine_ls_R_factor_all 0.0379
_refine_ls_R_factor_gt 0.0328
_refine_ls_shift/su_max 0.000
_refine_ls_shift/su_mean 0.000
_refine_ls_structure_factor_coef Fsqd
_refine_ls_weighting_details 'calc w=1/[\s^2^(Fo^2^)+(0.0398P)^2^+1.5000P] where P=(Fo^2^+2Fc^2^)/3'
_refine_ls_weighting_scheme calc
_refine_ls_wR_factor_gt 0.0792
_refine_ls_wR_factor_ref 0.0812
_reflns_number_gt 5902
_reflns_number_total 6430
_reflns_threshold_expression >2sigma(I)
_cod_data_source_file c6dt04030f2.cif
_cod_data_source_block 1
_cod_depositor_comments
;
The following automatic conversions were performed:

'_symmetry_cell_setting' value 'Orthorhombic' changed to
'orthorhombic' according to
/usr/data/users/saulius/crontab/automatic-downloads/rss-feeds/RSC/lib/dictionaries/cif_core.dic
dictionary named 'cif_core.dic' version 2.4.2 from 2011-04-26.

Automatic conversion script
Id: cif_fix_values 4268 2015-11-12 08:31:59Z antanas 

 Adding full bibliography for 7041180--7041183.cif.
;
_cod_original_cell_volume 3270.4(5)
_cod_original_sg_symbol_H-M 'P2(1)2(1)2(1) '
_cod_database_code 7041181

loop_
_symmetry_equiv_pos_as_xyz
'x, y, z'
'-x+1/2, -y, z+1/2'
'-x, y+1/2, -z+1/2'
'x+1/2, -y+1/2, -z'

loop_
_atom_site_label
_atom_site_type_symbol
_atom_site_fract_x
_atom_site_fract_y
_atom_site_fract_z
_atom_site_U_iso_or_equiv
_atom_site_adp_type
_atom_site_occupancy
_atom_site_symmetry_multiplicity
_atom_site_calc_flag
_atom_site_refinement_flags
C1 C 0.2858(6) 0.3827(5) 0.1757(2) 0.0392(14) Uani 1 1 d .
C2 C 0.2276(8) 0.2807(5) 0.1760(3) 0.0490(18) Uani 1 1 d .
H2 H 0.2323 0.2400 0.1472 0.059 Uiso 1 1 calc R
C3 C 0.1629(8) 0.2348(6) 0.2163(3) 0.0561(19) Uani 1 1 d .
H3 H 0.1290 0.1644 0.2150 0.067 Uiso 1 1 calc R
C4 C 0.1497(8) 0.2975(6) 0.2593(3) 0.0595(19) Uani 1 1 d .
H4 H 0.1056 0.2698 0.2870 0.071 Uiso 1 1 calc R
C5 C 0.2023(7) 0.3988(6) 0.2598(3) 0.0494(17) Uani 1 1 d .
H5 H 0.1933 0.4397 0.2885 0.059 Uiso 1 1 calc R
C6 C 0.2696(6) 0.4457(6) 0.2194(2) 0.0400(13) Uani 1 1 d .
C7 C 0.3209(6) 0.5533(6) 0.2263(2) 0.0410(14) Uani 1 1 d .
H7 H 0.3023 0.5835 0.2571 0.049 Uiso 1 1 calc R
C8 C 0.4316(6) 0.7232(5) 0.2152(2) 0.0394(14) Uani 1 1 d .
H8 H 0.5260 0.7334 0.2042 0.047 Uiso 1 1 calc R
C9 C 0.3482(6) 0.8121(5) 0.1912(2) 0.0381(13) Uani 1 1 d .
C10 C 0.4140(8) 0.9102(5) 0.1798(2) 0.0472(17) Uani 1 1 d .
H10 H 0.5060 0.9191 0.1870 0.057 Uiso 1 1 calc R
C11 C 0.3406(10) 0.9946(6) 0.1575(3) 0.059(2) Uani 1 1 d .
H11 H 0.3841 1.0588 0.1486 0.071 Uiso 1 1 calc R
C12 C 0.2038(10) 0.9814(6) 0.1488(3) 0.058(2) Uani 1 1 d .
H12 H 0.1546 1.0377 0.1344 0.070 Uiso 1 1 calc R
C13 C 0.1382(8) 0.8870(6) 0.1609(2) 0.0523(18) Uani 1 1 d .
H13 H 0.0454 0.8800 0.1545 0.063 Uiso 1 1 calc R
C14 C 0.2092(7) 0.8010(6) 0.1826(2) 0.0443(16) Uani 1 1 d .
H14 H 0.1641 0.7373 0.1911 0.053 Uiso 1 1 calc R
C15 C 0.4313(8) 0.7373(6) 0.2716(2) 0.0525(18) Uani 1 1 d .
H15A H 0.4681 0.8071 0.2799 0.079 Uiso 1 1 calc R
H15B H 0.4862 0.6816 0.2864 0.079 Uiso 1 1 calc R
H15C H 0.3396 0.7319 0.2837 0.079 Uiso 1 1 calc R
C16 C 0.1591(7) 0.5871(6) 0.0917(2) 0.0488(17) Uani 1 1 d .
H16 H 0.1483 0.5196 0.1066 0.059 Uiso 1 1 calc R
C17 C 0.0472(9) 0.6352(7) 0.0709(3) 0.062(2) Uani 1 1 d .
H17 H -0.0384 0.6028 0.0723 0.074 Uiso 1 1 calc R
C18 C 0.0665(8) 0.7344(7) 0.0476(3) 0.061(2) Uani 1 1 d .
H18 H -0.0070 0.7697 0.0329 0.074 Uiso 1 1 calc R
C19 C 0.1939(7) 0.7804(6) 0.0461(2) 0.0487(18) Uani 1 1 d .
H19 H 0.2070 0.8452 0.0291 0.058 Uiso 1 1 calc R
C20 C 0.3036(7) 0.7316(5) 0.0697(2) 0.0406(15) Uani 1 1 d .
C21 C 0.4439(7) 0.7720(5) 0.0754(2) 0.0389(13) Uani 1 1 d .
C22 C 0.4881(8) 0.8708(6) 0.0592(3) 0.0517(19) Uani 1 1 d .
C23 C 0.6181(8) 0.9084(6) 0.0673(3) 0.0541(19) Uani 1 1 d .
H23 H 0.6471 0.9754 0.0554 0.065 Uiso 1 1 calc R
C24 C 0.7018(8) 0.8423(6) 0.0936(3) 0.0529(18) Uani 1 1 d .
C25 C 0.6642(7) 0.7407(6) 0.1108(3) 0.0503(18) Uani 1 1 d .
H25 H 0.7260 0.6974 0.1279 0.060 Uiso 1 1 calc R
C26 C 0.5313(6) 0.7050(5) 0.1020(2) 0.0377(13) Uani 1 1 d .
C27 C 0.6801(7) 0.5134(6) 0.1947(3) 0.0447(16) Uani 1 1 d .
H27 H 0.6269 0.5501 0.2177 0.054 Uiso 1 1 calc R
C28 C 0.8082(7) 0.4735(6) 0.2088(3) 0.0505(18) Uani 1 1 d .
H28 H 0.8391 0.4829 0.2410 0.061 Uiso 1 1 calc R
C29 C 0.8863(7) 0.4212(7) 0.1753(3) 0.062(2) Uani 1 1 d .
H29 H 0.9717 0.3947 0.1841 0.075 Uiso 1 1 calc R
C30 C 0.8378(7) 0.4076(6) 0.1275(3) 0.063(2) Uani 1 1 d .
H30 H 0.8910 0.3718 0.1042 0.076 Uiso 1 1 calc R
C31 C 0.7106(7) 0.4468(6) 0.1144(2) 0.0466(16) Uani 1 1 d .
C32 C 0.6467(7) 0.4393(7) 0.0653(2) 0.0499(15) Uani 1 1 d .
C33 C 0.6951(9) 0.3826(8) 0.0254(3) 0.068(2) Uani 1 1 d .
C34 C 0.6300(11) 0.3756(8) -0.0194(3) 0.078(3) Uani 1 1 d .
H34 H 0.6663 0.3376 -0.0460 0.093 Uiso 1 1 calc R
C35 C 0.5062(9) 0.4294(8) -0.0220(3) 0.064(2) Uani 1 1 d .
C36 C 0.4504(8) 0.4876(5) 0.0156(2) 0.0491(16) Uani 1 1 d .
H36 H 0.3666 0.5217 0.0113 0.059 Uiso 1 1 calc R
C37 C 0.5181(7) 0.4965(5) 0.0605(2) 0.0417(15) Uani 1 1 d .
F1 F 0.4033(5) 0.9380(4) 0.03365(17) 0.0745(13) Uani 1 1 d .
F2 F 0.8306(5) 0.8773(4) 0.1042(2) 0.0845(16) Uani 1 1 d .
F3 F 0.4345(6) 0.4187(5) -0.06568(15) 0.0902(17) Uani 1 1 d .
F4 F 0.8186(6) 0.3321(6) 0.0287(2) 0.113(2) Uani 1 1 d .
Ir1 Ir 0.45218(2) 0.563226(19) 0.123618(8) 0.03447(7) Uani 1 1 d .
N1 N 0.3881(5) 0.6146(4) 0.19723(17) 0.0340(11) Uani 1 1 d .
N2 N 0.2845(5) 0.6326(4) 0.09170(18) 0.0378(12) Uani 1 1 d .
N3 N 0.6330(6) 0.4998(4) 0.14861(18) 0.0369(11) Uani 1 1 d .
O1 O 0.3518(5) 0.4128(3) 0.13701(15) 0.0450(11) Uani 1 1 d .

loop_
_atom_site_aniso_label
_atom_site_aniso_U_11
_atom_site_aniso_U_22
_atom_site_aniso_U_33
_atom_site_aniso_U_23
_atom_site_aniso_U_13
_atom_site_aniso_U_12
C1 0.029(3) 0.041(4) 0.048(4) 0.010(3) 0.000(3) 0.007(3)
C2 0.047(4) 0.033(4) 0.067(5) -0.003(3) 0.003(3) 0.005(3)
C3 0.047(4) 0.038(4) 0.083(5) 0.011(4) 0.009(4) -0.002(3)
C4 0.054(4) 0.054(5) 0.070(5) 0.014(4) 0.014(4) 0.001(4)
C5 0.050(4) 0.048(4) 0.050(4) 0.001(3) 0.009(3) -0.002(3)
C6 0.039(3) 0.034(3) 0.047(3) 0.000(3) 0.001(3) 0.004(3)
C7 0.040(3) 0.041(3) 0.042(3) -0.002(3) 0.002(2) 0.009(3)
C8 0.030(3) 0.037(3) 0.051(4) 0.001(3) -0.002(3) -0.002(3)
C9 0.040(3) 0.037(3) 0.036(3) -0.008(3) 0.003(3) 0.002(3)
C10 0.060(4) 0.027(3) 0.055(4) -0.005(3) 0.006(3) -0.003(3)
C11 0.082(6) 0.038(4) 0.058(4) 0.000(3) 0.007(4) 0.006(4)
C12 0.086(7) 0.046(4) 0.043(4) -0.003(3) -0.005(4) 0.020(4)
C13 0.049(4) 0.059(5) 0.048(4) -0.009(3) -0.011(3) 0.016(4)
C14 0.039(4) 0.052(4) 0.042(4) -0.009(3) -0.002(3) 0.001(3)
C15 0.058(5) 0.049(4) 0.051(4) -0.006(3) -0.016(3) 0.002(4)
C16 0.041(4) 0.059(5) 0.046(4) 0.002(3) -0.003(3) 0.001(3)
C17 0.038(4) 0.085(6) 0.063(4) -0.011(4) -0.010(4) 0.010(4)
C18 0.049(5) 0.077(6) 0.058(4) 0.000(4) -0.018(4) 0.017(4)
C19 0.056(5) 0.050(4) 0.040(4) 0.001(3) -0.010(3) 0.014(3)
C20 0.047(4) 0.044(4) 0.031(3) 0.000(3) 0.001(3) 0.007(3)
C21 0.050(4) 0.030(3) 0.037(3) 0.004(2) 0.007(3) 0.007(3)
C22 0.068(5) 0.043(4) 0.044(4) 0.011(3) 0.003(3) 0.012(3)
C23 0.063(5) 0.046(5) 0.053(4) 0.011(3) 0.008(4) -0.009(4)
C24 0.044(4) 0.052(5) 0.062(5) 0.006(4) 0.013(3) -0.005(3)
C25 0.042(4) 0.044(4) 0.066(5) 0.002(3) 0.002(3) -0.001(3)
C26 0.032(3) 0.043(4) 0.037(3) 0.008(2) 0.005(2) 0.005(3)
C27 0.038(4) 0.047(4) 0.049(4) 0.009(3) -0.004(3) 0.010(3)
C28 0.041(4) 0.060(5) 0.050(4) 0.011(3) -0.011(3) 0.009(3)
C29 0.037(4) 0.070(6) 0.080(5) 0.008(4) -0.011(4) 0.019(4)
C30 0.048(4) 0.079(6) 0.064(4) 0.010(4) 0.000(4) 0.030(4)
C31 0.047(4) 0.045(4) 0.048(4) 0.012(3) 0.007(3) 0.012(3)
C32 0.051(4) 0.052(4) 0.046(3) 0.008(4) 0.006(3) 0.008(4)
C33 0.070(6) 0.083(6) 0.050(4) 0.005(4) 0.008(4) 0.032(5)
C34 0.102(7) 0.078(6) 0.053(5) -0.003(4) 0.013(5) 0.041(6)
C35 0.080(5) 0.069(5) 0.044(4) 0.004(4) -0.004(3) 0.015(5)
C36 0.055(4) 0.048(4) 0.044(3) 0.004(3) -0.001(3) 0.010(4)
C37 0.042(4) 0.039(4) 0.044(3) 0.009(3) 0.000(3) 0.007(3)
F1 0.091(3) 0.056(3) 0.077(3) 0.030(2) 0.001(2) 0.020(3)
F2 0.051(3) 0.086(4) 0.116(4) 0.025(3) 0.003(3) -0.025(3)
F3 0.133(5) 0.099(4) 0.039(2) -0.010(2) -0.012(3) 0.034(4)
F4 0.103(5) 0.158(6) 0.078(4) -0.017(4) 0.012(3) 0.081(5)
Ir1 0.03157(11) 0.03349(11) 0.03833(11) 0.00414(10) -0.00019(10) 0.00423(10)
N1 0.029(3) 0.036(3) 0.037(3) 0.002(2) -0.003(2) 0.001(2)
N2 0.034(3) 0.041(3) 0.039(3) -0.003(2) -0.005(2) 0.006(2)
N3 0.037(3) 0.032(3) 0.042(3) 0.008(2) 0.001(2) 0.005(2)
O1 0.055(3) 0.035(2) 0.045(3) -0.0004(17) 0.007(2) -0.001(2)

loop_
_atom_type_symbol
_atom_type_description
_atom_type_scat_dispersion_real
_atom_type_scat_dispersion_imag
_atom_type_scat_source
C C 0.0033 0.0016 'International Tables Vol C Tables 4.2.6.8 and 6.1.1.4'
H H 0.0000 0.0000 'International Tables Vol C Tables 4.2.6.8 and 6.1.1.4'
N N 0.0061 0.0033 'International Tables Vol C Tables 4.2.6.8 and 6.1.1.4'
O O 0.0106 0.0060 'International Tables Vol C Tables 4.2.6.8 and 6.1.1.4'
F F 0.0171 0.0103 'International Tables Vol C Tables 4.2.6.8 and 6.1.1.4'
Ir Ir -1.4442 7.9887 'International Tables Vol C Tables 4.2.6.8 and 6.1.1.4'

loop_
_geom_angle_atom_site_label_1
_geom_angle_atom_site_label_2
_geom_angle_atom_site_label_3
_geom_angle
O1 C1 C2 118.5(6)
O1 C1 C6 125.1(6)
C2 C1 C6 116.4(6)
C1 C2 C3 124.6(7)
C2 C3 C4 118.1(7)
C5 C4 C3 118.7(7)
C4 C5 C6 123.7(7)
C5 C6 C1 118.4(6)
C5 C6 C7 116.4(6)
C1 C6 C7 125.1(6)
N1 C7 C6 130.5(6)
N1 C8 C9 110.9(5)
N1 C8 C15 115.3(5)
C9 C8 C15 110.0(5)
C14 C9 C10 119.8(7)
C14 C9 C8 122.1(6)
C10 C9 C8 118.0(6)
C11 C10 C9 119.8(7)
C12 C11 C10 119.2(8)
C13 C12 C11 121.3(7)
C12 C13 C14 120.7(7)
C9 C14 C13 119.0(7)
N2 C16 C17 123.4(7)
C16 C17 C18 117.3(8)
C19 C18 C17 120.1(7)
C18 C19 C20 120.9(7)
N2 C20 C19 118.7(6)
N2 C20 C21 112.6(5)
C19 C20 C21 128.7(6)
C22 C21 C26 120.0(7)
C22 C21 C20 124.5(6)
C26 C21 C20 115.4(5)
C21 C22 F1 120.7(7)
C21 C22 C23 123.1(7)
F1 C22 C23 116.2(7)
C24 C23 C22 116.2(7)
C23 C24 F2 118.6(7)
C23 C24 C25 123.9(7)
F2 C24 C25 117.4(7)
C24 C25 C26 118.4(7)
C21 C26 C25 118.5(6)
C21 C26 Ir1 115.5(5)
C25 C26 Ir1 126.0(5)
N3 C27 C28 121.2(7)
C29 C28 C27 119.6(7)
C28 C29 C30 119.2(6)
C31 C30 C29 120.4(7)
N3 C31 C30 119.7(6)
N3 C31 C32 113.9(5)
C30 C31 C32 126.4(6)
C33 C32 C37 118.6(7)
C33 C32 C31 126.5(7)
C37 C32 C31 114.9(6)
F4 C33 C32 119.3(8)
F4 C33 C34 116.2(7)
C32 C33 C34 124.5(8)
C33 C34 C35 115.0(7)
C36 C35 F3 119.1(7)
C36 C35 C34 124.5(7)
F3 C35 C34 116.4(7)
C35 C36 C37 120.2(7)
C36 C37 C32 117.1(6)
C36 C37 Ir1 128.6(5)
C32 C37 Ir1 113.8(4)
C26 Ir1 C37 89.1(3)
C26 Ir1 N2 79.8(2)
C37 Ir1 N2 94.1(2)
C26 Ir1 N3 95.4(2)
C37 Ir1 N3 81.1(2)
N2 Ir1 N3 173.3(2)
C26 Ir1 O1 171.8(2)
C37 Ir1 O1 86.4(2)
N2 Ir1 O1 93.7(2)
N3 Ir1 O1 90.69(19)
C26 Ir1 N1 97.2(2)
C37 Ir1 N1 172.0(2)
N2 Ir1 N1 91.88(19)
N3 Ir1 N1 93.35(19)
O1 Ir1 N1 87.93(17)
C7 N1 C8 118.6(5)
C7 N1 Ir1 122.8(4)
C8 N1 Ir1 118.5(4)
C16 N2 C20 119.6(5)
C16 N2 Ir1 123.9(5)
C20 N2 Ir1 116.5(4)
C27 N3 C31 119.9(5)
C27 N3 Ir1 123.8(4)
C31 N3 Ir1 116.1(4)
C1 O1 Ir1 128.5(4)

loop_
_geom_bond_atom_site_label_1
_geom_bond_atom_site_label_2
_geom_bond_distance
C1 O1 1.285(7)
C1 C2 1.380(10)
C1 C6 1.424(9)
C2 C3 1.383(10)
C3 C4 1.402(11)
C4 C5 1.350(10)
C5 C6 1.401(9)
C6 C7 1.432(9)
C7 N1 1.274(8)
C8 N1 1.486(8)
C8 C9 1.514(9)
C8 C15 1.536(9)
C9 C14 1.390(9)
C9 C10 1.405(9)
C10 C11 1.402(10)
C11 C12 1.372(12)
C12 C13 1.369(11)
C13 C14 1.397(10)
C16 N2 1.352(9)
C16 C17 1.369(10)
C17 C18 1.388(11)
C18 C19 1.373(11)
C19 C20 1.388(9)
C20 N2 1.370(8)
C20 C21 1.471(10)
C21 C22 1.364(9)
C21 C26 1.391(8)
C22 F1 1.363(8)
C22 C23 1.374(10)
C23 C24 1.359(11)
C24 F2 1.366(9)
C24 C25 1.385(10)
C25 C26 1.397(9)
C26 Ir1 1.999(6)
C27 N3 1.339(8)
C27 C28 1.402(9)
C28 C29 1.350(10)
C29 C30 1.387(11)
C30 C31 1.383(9)
C31 N3 1.365(8)
C31 C32 1.472(9)
C32 C33 1.371(11)
C32 C37 1.450(9)
C33 F4 1.364(10)
C33 C34 1.372(12)
C34 C35 1.385(12)
C35 C36 1.360(10)
C35 F3 1.382(8)
C36 C37 1.387(9)
C37 Ir1 2.004(6)
Ir1 N2 2.045(5)
Ir1 N3 2.053(5)
Ir1 O1 2.130(4)
Ir1 N1 2.183(5)
